data_7057320
loop_
_publ_author_name
'Yan, Yang-Tian'
'Cao, Feng'
'Zhang, Wen-Yan'
'Zhang, Si-Si'
'Zhang, Fang'
'Wang, Yao-Yu'

_publ_section_title
;
 Seven luminescent metal--organic frameworks constructed from
 5-(triazol-1-yl)nicotinic acid: luminescent sensors for CrVI and
 MnO4&#x2212; ions in an aqueous medium
;
_journal_issue 12
_journal_name_full 'New Journal of Chemistry'
_journal_page_first 9865
_journal_paper_doi 10.1039/C8NJ01144C
_journal_volume 42
_journal_year 2018
_chemical_formula_moiety 'C16 H12 N8 O5 Pb'
_chemical_formula_sum 'C16 H12 N8 O5 Pb'
_chemical_formula_weight 603.53
_space_group_crystal_system triclinic
_space_group_IT_number 2
_space_group_name_Hall '-P 1'
_space_group_name_H-M_alt 'P -1'
_symmetry_space_group_name_Hall '-P 1'
_symmetry_space_group_name_H-M 'P -1'
_atom_sites_solution_hydrogens mixed
_audit_creation_date 2018-04-01
_audit_creation_method
;
Olex2 1.2-alpha
(compiled 2018.03.30 svn.r3494 for OlexSys, GUI svn.r5482)
;
_audit_update_record
;
2018-04-07 deposited with the CCDC.
2018-04-23 downloaded from the CCDC.
;
_cell_angle_alpha 84.703(8)
_cell_angle_beta 86.468(6)
_cell_angle_gamma 82.964(4)
_cell_formula_units_Z 2
_cell_length_a 4.8806(17)
_cell_length_b 10.996(5)
_cell_length_c 16.601(6)
_cell_measurement_reflns_used 3150
_cell_measurement_temperature 296(2)
_cell_measurement_theta_max 28.121
_cell_measurement_theta_min 2.329
_cell_volume 879.3(6)
_computing_cell_refinement 'SAINT V8.18C (?, 2016)'
_computing_data_collection 'SAINT V8.18C (?, 2016)'
_computing_data_reduction 'SAINT V8.18C (?, 2016)'
_computing_molecular_graphics 'Olex2 (Dolomanov et al., 2009)'
_computing_publication_material 'Olex2 (Dolomanov et al., 2009)'
_computing_structure_refinement 'ShelXL (Sheldrick, 2015)'
_computing_structure_solution 'ShelXT (Sheldrick, 2015)'
_diffrn_ambient_temperature 296.15
_diffrn_measured_fraction_theta_full 0.961
_diffrn_measured_fraction_theta_max 0.905
_diffrn_measurement_device_type 'Bruker APEX-II CCD'
_diffrn_measurement_method '\f and \w scans'
_diffrn_radiation_monochromator graphite
_diffrn_radiation_type MoK\a
_diffrn_radiation_wavelength 0.71073
_diffrn_reflns_av_R_equivalents 0.0229
_diffrn_reflns_av_unetI/netI 0.0479
_diffrn_reflns_Laue_measured_fraction_full 0.961
_diffrn_reflns_Laue_measured_fraction_max 0.905
_diffrn_reflns_limit_h_max 6
_diffrn_reflns_limit_h_min -6
_diffrn_reflns_limit_k_max 14
_diffrn_reflns_limit_k_min -14
_diffrn_reflns_limit_l_max 22
_diffrn_reflns_limit_l_min -13
_diffrn_reflns_number 5362
_diffrn_reflns_point_group_measured_fraction_full 0.961
_diffrn_reflns_point_group_measured_fraction_max 0.905
_diffrn_reflns_theta_full 25.242
_diffrn_reflns_theta_max 28.267
_diffrn_reflns_theta_min 2.153
_diffrn_standards_number 0
_exptl_absorpt_coefficient_mu 9.647
_exptl_absorpt_correction_T_max 0.7457
_exptl_absorpt_correction_T_min 0.4374
_exptl_absorpt_correction_type multi-scan
_exptl_absorpt_process_details
;
SADABS-2008/1 (Bruker,2008) was used for absorption correction.
wR2(int) was 0.1131 before and 0.0327 after correction.
The Ratio of minimum to maximum transmission is 0.5866.
The \l/2 correction factor is 0.0015.
;
_exptl_crystal_colour colourless
_exptl_crystal_colour_primary colourless
_exptl_crystal_density_diffrn 2.280
_exptl_crystal_density_method 'not measured'
_exptl_crystal_description block
_exptl_crystal_F_000 572
_exptl_crystal_size_max 0.27
_exptl_crystal_size_mid 0.24
_exptl_crystal_size_min 0.21
_refine_diff_density_max 1.097
_refine_diff_density_min -1.273
_refine_diff_density_rms 0.182
_refine_ls_extinction_method none
_refine_ls_goodness_of_fit_ref 1.063
_refine_ls_hydrogen_treatment constr
_refine_ls_matrix_type full
_refine_ls_number_parameters 271
_refine_ls_number_reflns 3957
_refine_ls_number_restraints 85
_refine_ls_restrained_S_all 1.056
_refine_ls_R_factor_all 0.0374
_refine_ls_R_factor_gt 0.0325
_refine_ls_shift/su_max 0.001
_refine_ls_shift/su_mean 0.000
_refine_ls_structure_factor_coef Fsqd
_refine_ls_weighting_details 'w=1/[\s^2^(Fo^2^)+(0.0548P)^2^+0.3596P] where P=(Fo^2^+2Fc^2^)/3'
_refine_ls_weighting_scheme calc
_refine_ls_wR_factor_gt 0.0882
_refine_ls_wR_factor_ref 0.0922
_reflns_Friedel_coverage 0.000
_reflns_number_gt 3579
_reflns_number_total 3957
_reflns_threshold_expression 'I > 2\s(I)'
_cod_data_source_file c8nj01144c2.cif
_cod_data_source_block 4
_cod_depositor_comments 'Adding full bibliography for 7057317--7057323.cif.'
_cod_database_code 7057320
_shelx_shelxl_version_number 2014/7
_shelx_space_group_comment
;
The symmetry employed for this shelxl refinement is uniquely defined
by the following loop, which should always be used as a source of
symmetry information in preference to the above space-group names.
They are only intended as comments.
;
_olex2_refinement_description
;
1. Fixed Uiso
 At 1.2 times of:
  All C(H) groups
 At 1.5 times of:
  All O(H,H) groups
2. Rigid bond restraints
 All non-hydrogen atoms
 with sigma for 1-2 distances of 0.001 and sigma for 1-3 distances of 0.001
3.a Riding coordinates:
 O5(H5A,H5B)
3.b Aromatic/amide H refined with riding coordinates:
 C18(H18), C3(H3), C10(H10), C14(H14), C6(H6), C16(H16), C5(H5), C27(H27),
 C(H), C25(H25)
;
_olex2_submission_special_instructions 'No special instructions were received'

loop_
_space_group_symop_operation_xyz
'x, y, z'
'-x, -y, -z'

loop_
_atom_site_label
_atom_site_type_symbol
_atom_site_fract_x
_atom_site_fract_y
_atom_site_fract_z
_atom_site_U_iso_or_equiv
_atom_site_adp_type
_atom_site_occupancy
_atom_site_site_symmetry_order
_atom_site_calc_flag
_atom_site_refinement_flags_posn
_atom_site_refinement_flags_adp
Pb1 Pb 0.13362(4) 0.38110(2) 0.29089(2) 0.02484(9) Uani 1 1 d . U
O2 O 0.4719(9) 0.3803(4) 0.1782(3) 0.0311(7) Uani 1 1 d . U
O4 O 0.5255(9) 0.4477(4) 0.3597(3) 0.0319(8) Uani 1 1 d . U
O1 O 0.1774(10) 0.2475(5) 0.1658(3) 0.0396(9) Uani 1 1 d . U
O3 O 0.2431(9) 0.5991(4) 0.3008(3) 0.0325(8) Uani 1 1 d . U
N6 N 0.2908(12) 0.1420(5) -0.1256(3) 0.0331(10) Uani 1 1 d . U
C4 C 0.4198(13) 0.2131(6) -0.0746(4) 0.0301(10) Uani 1 1 d . U
N5 N 0.7416(11) 0.3591(5) -0.0666(3) 0.0344(10) Uani 1 1 d . U
N1 N 0.8898(11) 0.6897(5) 0.4852(3) 0.0330(11) Uani 1 1 d . U
C12 C 0.4345(12) 0.5613(5) 0.3469(3) 0.0237(9) Uani 1 1 d . U
C1 C 0.3693(12) 0.3052(5) 0.1381(4) 0.0275(9) Uani 1 1 d . U
C18 C 0.5027(11) 0.7762(5) 0.3692(3) 0.0224(9) Uani 1 1 d . U
H18 H 0.3733 0.8053 0.3310 0.027 Uiso 1 1 calc R .
C3 C 0.3471(13) 0.2137(6) 0.0069(4) 0.0315(11) Uani 1 1 d . U
H3 H 0.2195 0.1637 0.0312 0.038 Uiso 1 1 calc R .
C2 C 0.4691(12) 0.2907(5) 0.0519(3) 0.0267(9) Uani 1 1 d . U
C10 C 0.0642(14) 0.0843(7) -0.2213(4) 0.0359(12) Uani 1 1 d . U
H10 H -0.0246 0.0817 -0.2690 0.043 Uiso 1 1 calc R .
C13 C 0.5633(11) 0.6528(5) 0.3898(3) 0.0235(9) Uani 1 1 d . U
C17 C 0.6401(11) 0.8564(5) 0.4070(3) 0.0225(9) Uani 1 1 d . U
C14 C 0.7568(12) 0.6123(5) 0.4481(4) 0.0280(11) Uani 1 1 d . U
H14 H 0.7951 0.5283 0.4618 0.034 Uiso 1 1 calc R .
N7 N 0.1801(14) 0.1762(6) -0.1977(3) 0.0432(13) Uani 1 1 d . U
C6 C 0.6685(13) 0.3571(6) 0.0137(4) 0.0301(10) Uani 1 1 d . U
H6 H 0.7594 0.4037 0.0450 0.036 Uiso 1 1 calc R .
C16 C 0.8337(13) 0.8096(5) 0.4642(4) 0.0298(11) Uani 1 1 d . U
H16 H 0.9267 0.8643 0.4885 0.036 Uiso 1 1 calc R .
C5 C 0.6167(13) 0.2877(6) -0.1088(4) 0.0305(10) Uani 1 1 d . U
H5 H 0.6621 0.2871 -0.1640 0.037 Uiso 1 1 calc R .
C27 C 0.2369(18) 0.0252(7) -0.1007(4) 0.0481(17) Uani 1 1 d . U
H27 H 0.2840 -0.0213 -0.0528 0.058 Uiso 1 1 calc R .
N2 N 0.5926(10) 0.9849(4) 0.3896(3) 0.0247(8) Uani 1 1 d . U
N3 N 0.7436(12) 1.0619(5) 0.4246(4) 0.0369(12) Uani 1 1 d . U
N4 N 0.4439(12) 1.1722(5) 0.3418(3) 0.0347(11) Uani 1 1 d . U
C C 0.4157(14) 1.0531(6) 0.3401(4) 0.0352(13) Uani 1 1 d . U
H H 0.2920 1.0221 0.3092 0.042 Uiso 1 1 calc R .
C25 C 0.6414(14) 1.1706(6) 0.3942(4) 0.0341(12) Uani 1 1 d . U
H25 H 0.7023 1.2424 0.4082 0.041 Uiso 1 1 calc R .
N8 N 0.104(2) -0.0060(7) -0.1599(4) 0.068(2) Uani 1 1 d . U
O5 O -0.1160(9) 0.5258(4) 0.1814(3) 0.0357(8) Uani 1 1 d . U
H5A H -0.0463 0.5788 0.1455 0.054 Uiso 1 1 d R .
H5B H -0.2916 0.5286 0.1902 0.054 Uiso 1 1 d R .

loop_
_atom_site_aniso_label
_atom_site_aniso_U_11
_atom_site_aniso_U_22
_atom_site_aniso_U_33
_atom_site_aniso_U_23
_atom_site_aniso_U_13
_atom_site_aniso_U_12
Pb1 0.02716(13) 0.02021(13) 0.02743(13) -0.00110(8) -0.00106(8) -0.00474(8)
O2 0.0311(16) 0.035(2) 0.0294(13) -0.0035(14) 0.0008(10) -0.0145(12)
O4 0.0401(19) 0.0210(12) 0.0356(16) -0.0022(14) -0.0153(15) -0.0012(14)
O1 0.050(3) 0.0396(18) 0.0346(18) -0.0137(15) 0.0072(14) -0.0243(15)
O3 0.042(2) 0.0198(10) 0.037(2) -0.0004(12) -0.0165(15) -0.0032(12)
N6 0.042(3) 0.032(2) 0.0251(17) -0.0008(14) -0.0016(17) -0.0064(19)
C4 0.034(3) 0.030(3) 0.0255(15) 0.0007(17) -0.0020(16) -0.0034(18)
N5 0.027(3) 0.045(3) 0.0312(17) -0.0012(19) -0.0016(16) -0.0074(18)
N1 0.037(3) 0.0246(16) 0.038(3) -0.0017(17) -0.0176(18) 0.0017(19)
C12 0.030(2) 0.0202(12) 0.021(2) 0.0010(17) -0.0024(16) -0.0046(14)
C1 0.030(3) 0.024(3) 0.0296(17) -0.0038(16) -0.0022(14) -0.0040(17)
C18 0.024(2) 0.0201(11) 0.023(2) 0.0033(16) -0.0051(17) -0.0045(17)
C3 0.036(3) 0.033(3) 0.0267(16) -0.0028(19) 0.0006(19) -0.010(2)
C2 0.027(3) 0.024(3) 0.0287(15) -0.0007(16) -0.0035(15) -0.0001(17)
C10 0.036(3) 0.044(3) 0.029(2) -0.0073(19) 0.001(2) -0.010(3)
C13 0.026(3) 0.0197(11) 0.024(2) 0.0006(16) -0.0041(16) -0.0020(17)
C17 0.028(3) 0.0207(10) 0.019(2) -0.0012(16) -0.0031(16) -0.0023(16)
C14 0.033(3) 0.0209(17) 0.030(3) 0.0033(18) -0.0102(18) -0.0019(19)
N7 0.064(4) 0.040(2) 0.029(2) -0.0001(17) -0.010(2) -0.013(3)
C6 0.032(3) 0.029(3) 0.0294(17) -0.001(2) -0.0036(17) -0.0058(19)
C16 0.034(3) 0.0238(14) 0.033(3) -0.0013(19) -0.014(2) -0.003(2)
C5 0.030(3) 0.034(3) 0.026(2) -0.0013(19) 0.0013(18) -0.0018(18)
C27 0.075(5) 0.036(3) 0.037(3) 0.004(2) -0.012(3) -0.018(3)
N2 0.029(2) 0.0213(10) 0.024(2) 0.0007(15) -0.0059(16) -0.0051(15)
N3 0.040(3) 0.0221(15) 0.051(3) -0.005(2) -0.018(2) -0.0044(18)
N4 0.049(3) 0.0225(14) 0.032(3) 0.0042(18) -0.0056(19) -0.0025(19)
C 0.046(3) 0.0225(16) 0.037(3) -0.003(2) -0.018(2) 0.004(2)
C25 0.043(3) 0.0220(13) 0.038(3) 0.003(2) -0.004(2) -0.010(2)
N8 0.120(7) 0.052(3) 0.041(3) 0.004(2) -0.021(4) -0.043(4)
O5 0.0321(18) 0.0387(19) 0.038(2) 0.0066(13) -0.0134(14) -0.0132(14)

loop_
_atom_type_symbol
_atom_type_description
_atom_type_scat_dispersion_real
_atom_type_scat_dispersion_imag
_atom_type_scat_source
C C 0.0033 0.0016 'International Tables Vol C Tables 4.2.6.8 and 6.1.1.4'
H H 0.0000 0.0000 'International Tables Vol C Tables 4.2.6.8 and 6.1.1.4'
N N 0.0061 0.0033 'International Tables Vol C Tables 4.2.6.8 and 6.1.1.4'
O O 0.0106 0.0060 'International Tables Vol C Tables 4.2.6.8 and 6.1.1.4'
Pb Pb -3.3944 10.1111 'International Tables Vol C Tables 4.2.6.8 and 6.1.1.4'

loop_
_geom_angle_atom_site_label_1
_geom_angle_atom_site_label_2
_geom_angle_atom_site_label_3
_geom_angle
_geom_angle_site_symmetry_3
O2 Pb1 O4 81.19(15) .
O2 Pb1 O1 51.43(14) .
O2 Pb1 O3 84.61(15) .
O2 Pb1 N4 83.12(16) 1_545
O2 Pb1 O5 77.14(15) .
O4 Pb1 O1 126.13(15) .
O4 Pb1 O3 52.21(13) .
O4 Pb1 N4 74.51(15) 1_545
O4 Pb1 O5 120.22(14) .
O1 Pb1 N4 75.68(17) 1_545
O3 Pb1 O1 130.30(15) .
O3 Pb1 N4 126.53(16) 1_545
O3 Pb1 O5 70.66(14) .
O5 Pb1 O1 77.10(16) .
O5 Pb1 N4 152.54(16) 1_545
C1 O2 Pb1 97.3(3) .
C12 O4 Pb1 92.4(3) .
C1 O1 Pb1 88.0(3) .
C12 O3 Pb1 91.4(3) .
N7 N6 C4 129.2(6) .
N7 N6 C27 109.1(5) .
C27 N6 C4 121.4(5) .
C3 C4 N6 121.5(6) .
C3 C4 C5 119.3(6) .
C5 C4 N6 119.2(5) .
C5 N5 C6 116.2(6) .
C16 N1 C14 117.6(5) .
O4 C12 C13 118.1(5) .
O3 C12 O4 122.9(5) .
O3 C12 C13 119.0(5) .
O2 C1 C2 119.6(5) .
O1 C1 O2 122.7(5) .
O1 C1 C2 117.6(5) .
C13 C18 C17 117.9(5) .
C4 C3 C2 118.4(6) .
C3 C2 C1 119.6(5) .
C6 C2 C1 122.2(5) .
C6 C2 C3 118.2(5) .
N7 C10 N8 104.2(6) .
C18 C13 C12 120.2(5) .
C18 C13 C14 119.5(5) .
C14 C13 C12 120.2(5) .
C18 C17 C16 119.6(5) .
C18 C17 N2 122.1(5) .
C16 C17 N2 118.3(5) .
N1 C14 C13 122.8(5) .
C10 N7 N6 109.4(6) .
N5 C6 C2 124.5(6) .
N1 C16 C17 122.5(5) .
N5 C5 C4 123.4(6) .
N8 C27 N6 103.7(6) .
N3 N2 C17 120.8(5) .
C N2 C17 130.5(5) .
C N2 N3 108.8(5) .
C25 N3 N2 102.6(5) .
C N4 Pb1 133.3(4) 1_565
C25 N4 Pb1 122.0(4) 1_565
C25 N4 C 103.1(5) .
N4 C N2 109.8(5) .
N3 C25 N4 115.7(5) .
C27 N8 C10 113.6(6) .

loop_
_geom_bond_atom_site_label_1
_geom_bond_atom_site_label_2
_geom_bond_distance
_geom_bond_site_symmetry_2
Pb1 O2 2.418(4) .
Pb1 O4 2.504(4) .
Pb1 O1 2.636(4) .
Pb1 O3 2.541(4) .
Pb1 N4 2.689(5) 1_545
Pb1 O5 2.566(4) .
O2 C1 1.272(7) .
O4 C12 1.276(7) .
O1 C1 1.237(7) .
O3 C12 1.251(7) .
N6 C4 1.425(8) .
N6 N7 1.347(8) .
N6 C27 1.364(9) .
C4 C3 1.379(8) .
C4 C5 1.400(9) .
N5 C6 1.358(8) .
N5 C5 1.322(8) .
N1 C14 1.343(7) .
N1 C16 1.332(8) .
C12 C13 1.502(8) .
C1 C2 1.500(8) .
C18 C13 1.368(7) .
C18 C17 1.385(7) .
C3 C2 1.387(8) .
C2 C6 1.376(9) .
C10 N7 1.317(9) .
C10 N8 1.362(10) .
C13 C14 1.400(7) .
C17 C16 1.401(8) .
C17 N2 1.410(7) .
C27 N8 1.303(10) .
N2 N3 1.377(7) .
N2 C 1.340(7) .
N3 C25 1.306(8) .
N4 Pb1 2.689(5) 1_565
N4 C 1.337(8) .
N4 C25 1.335(8) .
